data_7014682
loop_
_publ_author_name
'Komuro, Takashi'
'Begum, Rockshana'
'Ono, Rikima'
'Tobita, Hiromi'

_publ_section_title
;
 Synthesis and characterisation of hydrido molybdenum and tungsten
 complexes having a hemilabile tridentate Si,Si,O-ligand: observation
 of stepwise hydrosilylation of a nitrile to form an N-silylimine on
 the metal centre.
;
_journal_issue 10
_journal_name_full 'Dalton transactions (Cambridge, England : 2003)'
_journal_page_first 2348
_journal_page_last 2357
_journal_paper_doi 10.1039/c0dt01047b
_journal_volume 40
_journal_year 2011
_chemical_formula_moiety 'C35 H49 Mo N O2 Si2'
_chemical_formula_sum 'C35 H49 Mo N O2 Si2'
_chemical_formula_weight 667.87
_chemical_name_systematic
;
?
;
_space_group_IT_number 19
_symmetry_cell_setting orthorhombic
_symmetry_Int_Tables_number 19
_symmetry_space_group_name_Hall 'P 2ac 2ab'
_symmetry_space_group_name_H-M 'P 21 21 21'
_atom_sites_solution_hydrogens geom
_atom_sites_solution_primary heavy
_atom_sites_solution_secondary difmap
_audit_creation_method SHELXL-97
_cell_angle_alpha 90.00
_cell_angle_beta 90.00
_cell_angle_gamma 90.00
_cell_formula_units_Z 4
_cell_length_a 11.2178(3)
_cell_length_b 14.7149(5)
_cell_length_c 20.4190(6)
_cell_measurement_reflns_used 38015
_cell_measurement_temperature 150(2)
_cell_measurement_theta_max 27.5
_cell_measurement_theta_min 2.0
_cell_volume 3370.54(18)
_computing_cell_refinement PROCESS-AUTO
_computing_data_collection PROCESS-AUTO
_computing_data_reduction 'teXsan Ver. 1.11'
_computing_molecular_graphics ORTEP-3
_computing_structure_refinement 'SHELXL-97 (Sheldrick, 1997)'
_computing_structure_solution 'DIRDIF99 (PATTY)'
_diffrn_ambient_temperature 150(2)
_diffrn_detector_area_resol_mean 10.00
_diffrn_measured_fraction_theta_full 0.999
_diffrn_measured_fraction_theta_max 0.999
_diffrn_measurement_device_type 'Rigaku RAXIS-RAPID Imaging Plate'
_diffrn_measurement_method \w
_diffrn_radiation_monochromator graphite
_diffrn_radiation_type MoK\a
_diffrn_radiation_wavelength 0.71069
_diffrn_reflns_av_R_equivalents 0.0549
_diffrn_reflns_av_sigmaI/netI 0.0343
_diffrn_reflns_limit_h_max 14
_diffrn_reflns_limit_h_min -14
_diffrn_reflns_limit_k_max 19
_diffrn_reflns_limit_k_min -19
_diffrn_reflns_limit_l_max 26
_diffrn_reflns_limit_l_min -25
_diffrn_reflns_number 29007
_diffrn_reflns_theta_full 27.48
_diffrn_reflns_theta_max 27.48
_diffrn_reflns_theta_min 1.71
_exptl_absorpt_coefficient_mu 0.491
_exptl_absorpt_correction_T_max 0.951140
_exptl_absorpt_correction_T_min 0.879674
_exptl_absorpt_correction_type numerical
_exptl_absorpt_process_details
;
HIGASHI, T. (1999). Shape - Program to obtain Crystal Shape using CCD camera.
Rigaku Corporation, Tokyo, Japan.
HIGASHI, T. (1999). Numabs - Numerical Absorption Correction,
Rigaku Corporation, Tokyo, Japan.
;
_exptl_crystal_colour dark-purple
_exptl_crystal_density_diffrn 1.316
_exptl_crystal_density_method 'not measured'
_exptl_crystal_description plate
_exptl_crystal_F_000 1408
_exptl_crystal_size_max 0.40
_exptl_crystal_size_mid 0.35
_exptl_crystal_size_min 0.20
_refine_diff_density_max 0.579
_refine_diff_density_min -0.838
_refine_diff_density_rms 0.198
_refine_ls_abs_structure_details 'Flack H D (1983), Acta Cryst. A39, 876-881'
_refine_ls_abs_structure_Flack 0.00(9)
_refine_ls_extinction_method none
_refine_ls_goodness_of_fit_ref 1.277
_refine_ls_hydrogen_treatment mixed
_refine_ls_matrix_type full
_refine_ls_number_parameters 389
_refine_ls_number_reflns 7699
_refine_ls_number_restraints 0
_refine_ls_restrained_S_all 1.277
_refine_ls_R_factor_all 0.0339
_refine_ls_R_factor_gt 0.0323
_refine_ls_shift/su_max 0.001
_refine_ls_shift/su_mean 0.000
_refine_ls_structure_factor_coef Fsqd
_refine_ls_weighting_details 'calc w=1/[\s^2^(Fo^2^)+(0.0415P)^2^+1.6625P] where P=(Fo^2^+2Fc^2^)/3'
_refine_ls_weighting_scheme calc
_refine_ls_wR_factor_gt 0.0848
_refine_ls_wR_factor_ref 0.0878
_reflns_number_gt 7526
_reflns_number_total 7699
_reflns_threshold_expression >2\s(I)
_cod_data_source_file C0DT01047B.TXT
_cod_data_source_block compound-3a
_cod_database_code 7014682

loop_
_symmetry_equiv_pos_as_xyz
'x, y, z'
'-x+1/2, -y, z+1/2'
'x+1/2, -y+1/2, -z'
'-x, y+1/2, -z+1/2'

loop_
_atom_site_label
_atom_site_type_symbol
_atom_site_fract_x
_atom_site_fract_y
_atom_site_fract_z
_atom_site_U_iso_or_equiv
_atom_site_adp_type
_atom_site_occupancy
_atom_site_symmetry_multiplicity
_atom_site_calc_flag
_atom_site_refinement_flags
_atom_site_disorder_assembly
_atom_site_disorder_group
Mo1 Mo 0.134008(19) 0.234221(15) 0.168526(10) 0.01149(6) Uani 1 1 d . . .
Si1 Si 0.38153(7) 0.40511(5) 0.20163(4) 0.01559(15) Uani 1 1 d . . .
Si2 Si 0.08059(6) 0.25042(5) 0.29521(3) 0.01277(14) Uani 1 1 d . . .
H1 H 0.093(4) 0.312(3) 0.2263(19) 0.030(11) Uiso 1 1 d . . .
O1 O 0.1324(2) 0.04972(14) 0.24002(10) 0.0229(4) Uani 1 1 d . . .
O2 O 0.33622(16) 0.31563(12) 0.33062(10) 0.0156(4) Uani 1 1 d . . .
N1 N 0.3094(2) 0.30543(16) 0.17734(11) 0.0146(4) Uani 1 1 d . . .
C1 C 0.1358(3) 0.12214(18) 0.21642(12) 0.0158(5) Uani 1 1 d . . .
C2 C 0.3177(2) 0.22310(19) 0.16063(12) 0.0143(5) Uani 1 1 d . . .
C3 C 0.4240(3) 0.1608(2) 0.15477(14) 0.0194(6) Uani 1 1 d . . .
C4 C 0.3939(3) 0.0760(2) 0.11540(16) 0.0264(7) Uani 1 1 d . . .
H2 H 0.3220 0.0476 0.1335 0.040 Uiso 1 1 calc R . .
H3 H 0.4605 0.0330 0.1178 0.040 Uiso 1 1 calc R . .
H4 H 0.3797 0.0927 0.0696 0.040 Uiso 1 1 calc R . .
C5 C 0.4533(3) 0.1329(2) 0.22592(16) 0.0255(7) Uani 1 1 d . . .
H5 H 0.4827 0.1859 0.2501 0.038 Uiso 1 1 calc R . .
H6 H 0.5146 0.0855 0.2256 0.038 Uiso 1 1 calc R . .
H7 H 0.3812 0.1097 0.2472 0.038 Uiso 1 1 calc R . .
C6 C 0.5303(3) 0.2100(3) 0.12464(18) 0.0300(7) Uani 1 1 d . . .
H8 H 0.5078 0.2344 0.0817 0.045 Uiso 1 1 calc R . .
H9 H 0.5966 0.1673 0.1194 0.045 Uiso 1 1 calc R . .
H10 H 0.5547 0.2600 0.1534 0.045 Uiso 1 1 calc R . .
C7 C 0.2644(3) 0.4858(2) 0.22958(17) 0.0231(6) Uani 1 1 d . . .
H11 H 0.1885 0.4706 0.2085 0.035 Uiso 1 1 calc R . .
H12 H 0.2874 0.5479 0.2177 0.035 Uiso 1 1 calc R . .
H13 H 0.2556 0.4814 0.2772 0.035 Uiso 1 1 calc R . .
C8 C 0.4590(3) 0.4548(2) 0.12917(16) 0.0272(7) Uani 1 1 d . . .
H14 H 0.5199 0.4123 0.1135 0.041 Uiso 1 1 calc R . .
H15 H 0.4969 0.5122 0.1417 0.041 Uiso 1 1 calc R . .
H16 H 0.4009 0.4660 0.0942 0.041 Uiso 1 1 calc R . .
C9 C 0.4927(3) 0.3784(2) 0.26715(14) 0.0158(5) Uani 1 1 d . . .
C10 C 0.6140(3) 0.3965(2) 0.26007(15) 0.0205(6) Uani 1 1 d . . .
H17 H 0.6412 0.4269 0.2219 0.025 Uiso 1 1 calc R . .
C11 C 0.6960(3) 0.3711(2) 0.30772(16) 0.0224(6) Uani 1 1 d . . .
H18 H 0.7785 0.3833 0.3017 0.027 Uiso 1 1 calc R . .
C12 C 0.6570(3) 0.3279(2) 0.36401(16) 0.0211(6) Uani 1 1 d . . .
H19 H 0.7134 0.3107 0.3964 0.025 Uiso 1 1 calc R . .
C13 C 0.5364(3) 0.30926(19) 0.37410(14) 0.0168(5) Uani 1 1 d . . .
C14 C 0.4567(2) 0.33451(18) 0.32509(14) 0.0165(5) Uani 1 1 d . . .
C15 C 0.4870(3) 0.2680(2) 0.43675(13) 0.0183(5) Uani 1 1 d . . .
C16 C 0.4397(3) 0.3464(2) 0.48005(16) 0.0284(7) Uani 1 1 d . . .
H20 H 0.4057 0.3214 0.5204 0.043 Uiso 1 1 calc R . .
H21 H 0.3780 0.3800 0.4562 0.043 Uiso 1 1 calc R . .
H22 H 0.5054 0.3876 0.4910 0.043 Uiso 1 1 calc R . .
C17 C 0.5812(3) 0.2155(2) 0.47451(15) 0.0288(7) Uani 1 1 d . . .
H23 H 0.6079 0.1635 0.4484 0.043 Uiso 1 1 calc R . .
H24 H 0.5473 0.1938 0.5159 0.043 Uiso 1 1 calc R . .
H25 H 0.6492 0.2553 0.4836 0.043 Uiso 1 1 calc R . .
C18 C 0.3049(2) 0.23958(19) 0.36749(12) 0.0150(5) Uani 1 1 d . . .
C19 C 0.3804(3) 0.20913(19) 0.41749(13) 0.0168(5) Uani 1 1 d . . .
C20 C 0.3483(3) 0.1297(2) 0.44965(14) 0.0205(6) Uani 1 1 d . . .
H26 H 0.3987 0.1061 0.4830 0.025 Uiso 1 1 calc R . .
C21 C 0.2440(3) 0.0842(2) 0.43388(14) 0.0207(6) Uani 1 1 d . . .
H27 H 0.2244 0.0290 0.4555 0.025 Uiso 1 1 calc R . .
C22 C 0.1678(3) 0.1194(2) 0.38623(14) 0.0182(6) Uani 1 1 d . . .
H28 H 0.0954 0.0886 0.3767 0.022 Uiso 1 1 calc R . .
C23 C 0.1958(2) 0.1990(2) 0.35226(13) 0.0140(5) Uani 1 1 d . . .
C24 C -0.0646(3) 0.1886(2) 0.30912(15) 0.0205(6) Uani 1 1 d . . .
H29 H -0.0829 0.1878 0.3560 0.031 Uiso 1 1 calc R . .
H30 H -0.0576 0.1261 0.2930 0.031 Uiso 1 1 calc R . .
H31 H -0.1287 0.2198 0.2855 0.031 Uiso 1 1 calc R . .
C25 C 0.0531(3) 0.36446(19) 0.33522(15) 0.0210(6) Uani 1 1 d . . .
H32 H 0.0044 0.4023 0.3061 0.032 Uiso 1 1 calc R . .
H33 H 0.1295 0.3947 0.3434 0.032 Uiso 1 1 calc R . .
H34 H 0.0110 0.3555 0.3768 0.032 Uiso 1 1 calc R . .
C26 C 0.0637(3) 0.1647(2) 0.07511(14) 0.0172(6) Uani 1 1 d . . .
C27 C 0.1264(3) 0.2447(2) 0.05408(11) 0.0190(5) Uani 1 1 d . . .
C28 C 0.0637(3) 0.3219(2) 0.07807(14) 0.0186(6) Uani 1 1 d . . .
C29 C -0.0382(3) 0.2901(2) 0.11352(14) 0.0172(6) Uani 1 1 d . . .
C30 C -0.0385(3) 0.1937(2) 0.11236(14) 0.0163(5) Uani 1 1 d . . .
C31 C 0.0866(3) 0.0680(2) 0.05469(17) 0.0283(7) Uani 1 1 d . . .
H35 H 0.0333 0.0519 0.0185 0.042 Uiso 1 1 calc R . .
H36 H 0.0719 0.0274 0.0919 0.042 Uiso 1 1 calc R . .
H37 H 0.1696 0.0618 0.0404 0.042 Uiso 1 1 calc R . .
C32 C 0.2340(3) 0.2478(3) 0.01008(14) 0.0293(7) Uani 1 1 d . . .
H38 H 0.2702 0.1873 0.0078 0.044 Uiso 1 1 calc R . .
H39 H 0.2921 0.2911 0.0277 0.044 Uiso 1 1 calc R . .
H40 H 0.2098 0.2671 -0.0339 0.044 Uiso 1 1 calc R . .
C33 C 0.0943(4) 0.4187(2) 0.06335(17) 0.0293(7) Uani 1 1 d . . .
H41 H 0.0613 0.4356 0.0206 0.044 Uiso 1 1 calc R . .
H42 H 0.1811 0.4258 0.0625 0.044 Uiso 1 1 calc R . .
H43 H 0.0605 0.4582 0.0973 0.044 Uiso 1 1 calc R . .
C34 C -0.1318(3) 0.3493(2) 0.14414(15) 0.0251(6) Uani 1 1 d . . .
H44 H -0.0934 0.4002 0.1669 0.038 Uiso 1 1 calc R . .
H45 H -0.1783 0.3136 0.1756 0.038 Uiso 1 1 calc R . .
H46 H -0.1848 0.3729 0.1100 0.038 Uiso 1 1 calc R . .
C35 C -0.1336(3) 0.1306(2) 0.13691(15) 0.0228(6) Uani 1 1 d . . .
H47 H -0.1845 0.1120 0.1003 0.034 Uiso 1 1 calc R . .
H48 H -0.1819 0.1619 0.1699 0.034 Uiso 1 1 calc R . .
H49 H -0.0964 0.0769 0.1565 0.034 Uiso 1 1 calc R . .

loop_
_atom_site_aniso_label
_atom_site_aniso_U_11
_atom_site_aniso_U_22
_atom_site_aniso_U_33
_atom_site_aniso_U_23
_atom_site_aniso_U_13
_atom_site_aniso_U_12
Mo1 0.01220(10) 0.01245(10) 0.00983(9) 0.00014(8) -0.00008(8) 0.00063(8)
Si1 0.0154(4) 0.0142(3) 0.0171(3) 0.0032(3) -0.0005(3) -0.0016(3)
Si2 0.0135(3) 0.0125(4) 0.0123(3) 0.0003(3) 0.0006(2) -0.0003(3)
O1 0.0331(11) 0.0148(9) 0.0208(10) 0.0009(7) 0.0030(10) 0.0006(10)
O2 0.0145(9) 0.0159(9) 0.0165(9) 0.0059(8) -0.0017(8) -0.0006(7)
N1 0.0128(10) 0.0173(11) 0.0137(11) 0.0009(9) 0.0007(9) -0.0012(8)
C1 0.0164(12) 0.0167(12) 0.0143(11) -0.0017(9) 0.0027(11) 0.0006(12)
C2 0.0107(11) 0.0218(13) 0.0105(11) 0.0029(10) 0.0015(9) 0.0006(10)
C3 0.0182(14) 0.0199(14) 0.0201(14) -0.0009(11) 0.0013(11) 0.0061(11)
C4 0.0307(17) 0.0242(16) 0.0243(15) -0.0044(12) -0.0001(13) 0.0086(13)
C5 0.0292(17) 0.0212(15) 0.0260(15) -0.0003(12) -0.0067(13) 0.0100(13)
C6 0.0177(15) 0.0336(19) 0.0386(18) 0.0040(15) 0.0087(13) 0.0045(13)
C7 0.0217(15) 0.0138(13) 0.0340(16) 0.0003(12) -0.0035(13) 0.0019(12)
C8 0.0275(16) 0.0297(17) 0.0245(15) 0.0120(13) 0.0005(13) -0.0043(13)
C9 0.0124(13) 0.0160(13) 0.0191(13) 0.0001(10) 0.0011(10) -0.0009(10)
C10 0.0176(15) 0.0195(14) 0.0244(14) 0.0006(11) 0.0017(11) -0.0022(11)
C11 0.0140(13) 0.0221(14) 0.0310(15) -0.0008(12) -0.0013(12) -0.0011(11)
C12 0.0156(14) 0.0214(14) 0.0264(14) 0.0006(12) -0.0050(11) 0.0021(11)
C13 0.0214(14) 0.0126(13) 0.0163(13) -0.0012(10) -0.0031(11) 0.0008(11)
C14 0.0169(13) 0.0135(12) 0.0192(13) -0.0013(11) -0.0006(11) -0.0001(10)
C15 0.0180(12) 0.0210(13) 0.0160(12) 0.0007(12) -0.0038(9) 0.0018(12)
C16 0.0333(18) 0.0315(18) 0.0205(15) -0.0090(13) -0.0024(13) -0.0002(14)
C17 0.0260(16) 0.036(2) 0.0244(15) 0.0081(13) -0.0114(13) -0.0002(14)
C18 0.0213(13) 0.0110(11) 0.0128(11) 0.0000(10) 0.0013(9) 0.0010(10)
C19 0.0201(13) 0.0156(12) 0.0145(11) -0.0003(9) -0.0005(11) 0.0017(10)
C20 0.0270(17) 0.0178(13) 0.0168(12) 0.0022(10) -0.0020(12) 0.0046(12)
C21 0.0255(16) 0.0157(14) 0.0210(14) 0.0064(11) 0.0006(11) -0.0003(11)
C22 0.0194(14) 0.0172(13) 0.0179(13) 0.0010(11) 0.0014(10) 0.0012(10)
C23 0.0127(12) 0.0167(12) 0.0125(11) -0.0028(10) 0.0014(9) 0.0023(10)
C24 0.0193(14) 0.0221(14) 0.0202(13) -0.0009(11) 0.0026(11) 0.0007(11)
C25 0.0268(14) 0.0193(13) 0.0170(12) -0.0009(12) 0.0007(12) 0.0029(11)
C26 0.0184(14) 0.0203(14) 0.0129(12) -0.0046(10) -0.0015(11) 0.0018(11)
C27 0.0220(13) 0.0254(14) 0.0096(10) 0.0023(10) -0.0035(10) -0.0001(13)
C28 0.0216(15) 0.0189(14) 0.0153(13) 0.0068(11) -0.0070(12) 0.0005(11)
C29 0.0204(14) 0.0172(14) 0.0140(12) 0.0005(10) -0.0053(11) 0.0035(10)
C30 0.0155(13) 0.0166(13) 0.0168(13) 0.0007(11) -0.0025(11) 0.0011(10)
C31 0.0348(18) 0.0247(16) 0.0255(16) -0.0096(13) -0.0065(14) 0.0067(14)
C32 0.0228(14) 0.050(2) 0.0155(12) 0.0052(14) 0.0015(11) 0.0009(15)
C33 0.0354(18) 0.0238(16) 0.0288(17) 0.0118(13) -0.0080(13) -0.0042(14)
C34 0.0230(14) 0.0268(15) 0.0255(14) -0.0039(12) -0.0064(14) 0.0130(14)
C35 0.0195(14) 0.0254(15) 0.0235(14) 0.0027(11) -0.0019(14) -0.0033(14)

loop_
_atom_type_symbol
_atom_type_description
_atom_type_scat_dispersion_real
_atom_type_scat_dispersion_imag
_atom_type_scat_source
C C 0.0033 0.0016 'International Tables Vol C Tables 4.2.6.8 and 6.1.1.4'
H H 0.0000 0.0000 'International Tables Vol C Tables 4.2.6.8 and 6.1.1.4'
N N 0.0061 0.0033 'International Tables Vol C Tables 4.2.6.8 and 6.1.1.4'
O O 0.0106 0.0060 'International Tables Vol C Tables 4.2.6.8 and 6.1.1.4'
Si Si 0.0817 0.0704 'International Tables Vol C Tables 4.2.6.8 and 6.1.1.4'
Mo Mo -1.6832 0.6857 'International Tables Vol C Tables 4.2.6.8 and 6.1.1.4'

loop_
_geom_angle_atom_site_label_1
_geom_angle_atom_site_label_2
_geom_angle_atom_site_label_3
_geom_angle
_geom_angle_site_symmetry_1
_geom_angle_site_symmetry_3
_geom_angle_publ_flag
C1 Mo1 C2 87.78(12) . . ?
C1 Mo1 N1 110.65(11) . . ?
C2 Mo1 N1 33.79(10) . . ?
C1 Mo1 C26 92.52(11) . . ?
C2 Mo1 C26 103.94(10) . . ?
N1 Mo1 C26 125.17(10) . . ?
C1 Mo1 C30 92.29(12) . . ?
C2 Mo1 C30 140.16(10) . . ?
N1 Mo1 C30 153.03(9) . . ?
C26 Mo1 C30 36.23(10) . . ?
C1 Mo1 C27 124.42(10) . . ?
C2 Mo1 C27 87.92(10) . . ?
N1 Mo1 C27 94.68(9) . . ?
C26 Mo1 C27 36.00(10) . . ?
C30 Mo1 C27 59.67(10) . . ?
C1 Mo1 C29 123.11(12) . . ?
C2 Mo1 C29 142.83(10) . . ?
N1 Mo1 C29 126.14(9) . . ?
C26 Mo1 C29 59.00(10) . . ?
C30 Mo1 C29 35.05(10) . . ?
C27 Mo1 C29 58.50(10) . . ?
C1 Mo1 C28 149.66(11) . . ?
C2 Mo1 C28 108.11(10) . . ?
N1 Mo1 C28 95.72(10) . . ?
C26 Mo1 C28 59.09(10) . . ?
C30 Mo1 C28 58.83(10) . . ?
C27 Mo1 C28 35.02(10) . . ?
C29 Mo1 C28 34.94(10) . . ?
C1 Mo1 Si2 65.45(8) . . ?
C2 Mo1 Si2 107.82(7) . . ?
N1 Mo1 Si2 94.46(6) . . ?
C26 Mo1 Si2 140.00(8) . . ?
C30 Mo1 Si2 108.31(7) . . ?
C27 Mo1 Si2 162.46(7) . . ?
C29 Mo1 Si2 104.14(7) . . ?
C28 Mo1 Si2 128.90(8) . . ?
C1 Mo1 H1 103.2(13) . . ?
C2 Mo1 H1 112.1(14) . . ?
N1 Mo1 H1 82.4(14) . . ?
C26 Mo1 H1 140.9(14) . . ?
C30 Mo1 H1 106.6(14) . . ?
C27 Mo1 H1 129.3(13) . . ?
C29 Mo1 H1 82.7(14) . . ?
C28 Mo1 H1 94.6(13) . . ?
Si2 Mo1 H1 37.8(13) . . ?
N1 Si1 C7 107.21(13) . . ?
N1 Si1 C8 108.64(14) . . ?
C7 Si1 C8 108.79(15) . . ?
N1 Si1 C9 109.58(12) . . ?
C7 Si1 C9 112.68(14) . . ?
C8 Si1 C9 109.83(14) . . ?
C24 Si2 C25 102.82(14) . . ?
C24 Si2 C23 107.63(13) . . ?
C25 Si2 C23 101.53(13) . . ?
C24 Si2 Mo1 107.27(10) . . ?
C25 Si2 Mo1 122.35(10) . . ?
C23 Si2 Mo1 114.02(8) . . ?
C24 Si2 H1 117.2(14) . . ?
C25 Si2 H1 83.9(14) . . ?
C23 Si2 H1 132.5(14) . . ?
Mo1 Si2 H1 38.6(14) . . ?
C14 O2 C18 116.8(2) . . ?
C2 N1 Si1 148.1(2) . . ?
C2 N1 Mo1 65.99(15) . . ?
Si1 N1 Mo1 145.45(13) . . ?
O1 C1 Mo1 173.2(2) . . ?
N1 C2 C3 131.5(3) . . ?
N1 C2 Mo1 80.22(17) . . ?
C3 C2 Mo1 147.1(2) . . ?
C2 C3 C4 111.4(3) . . ?
C2 C3 C6 111.2(2) . . ?
C4 C3 C6 110.5(3) . . ?
C2 C3 C5 104.8(2) . . ?
C4 C3 C5 109.0(3) . . ?
C6 C3 C5 109.8(3) . . ?
C3 C4 H2 109.5 . . ?
C3 C4 H3 109.5 . . ?
H2 C4 H3 109.5 . . ?
C3 C4 H4 109.5 . . ?
H2 C4 H4 109.5 . . ?
H3 C4 H4 109.5 . . ?
C3 C5 H5 109.5 . . ?
C3 C5 H6 109.5 . . ?
H5 C5 H6 109.5 . . ?
C3 C5 H7 109.5 . . ?
H5 C5 H7 109.5 . . ?
H6 C5 H7 109.5 . . ?
C3 C6 H8 109.5 . . ?
C3 C6 H9 109.5 . . ?
H8 C6 H9 109.5 . . ?
C3 C6 H10 109.5 . . ?
H8 C6 H10 109.5 . . ?
H9 C6 H10 109.5 . . ?
Si1 C7 H11 109.5 . . ?
Si1 C7 H12 109.5 . . ?
H11 C7 H12 109.5 . . ?
Si1 C7 H13 109.5 . . ?
H11 C7 H13 109.5 . . ?
H12 C7 H13 109.5 . . ?
Si1 C8 H14 109.5 . . ?
Si1 C8 H15 109.5 . . ?
H14 C8 H15 109.5 . . ?
Si1 C8 H16 109.5 . . ?
H14 C8 H16 109.5 . . ?
H15 C8 H16 109.5 . . ?
C10 C9 C14 117.0(3) . . ?
C10 C9 Si1 122.4(2) . . ?
C14 C9 Si1 120.5(2) . . ?
C11 C10 C9 121.5(3) . . ?
C11 C10 H17 119.3 . . ?
C9 C10 H17 119.3 . . ?
C12 C11 C10 119.7(3) . . ?
C12 C11 H18 120.2 . . ?
C10 C11 H18 120.2 . . ?
C11 C12 C13 121.3(3) . . ?
C11 C12 H19 119.3 . . ?
C13 C12 H19 119.3 . . ?
C14 C13 C12 117.6(3) . . ?
C14 C13 C15 118.5(3) . . ?
C12 C13 C15 123.8(3) . . ?
O2 C14 C13 121.0(3) . . ?
O2 C14 C9 116.1(3) . . ?
C13 C14 C9 122.9(3) . . ?
C17 C15 C13 112.1(2) . . ?
C17 C15 C19 112.7(3) . . ?
C13 C15 C19 107.2(2) . . ?
C17 C15 C16 109.1(3) . . ?
C13 C15 C16 108.0(3) . . ?
C19 C15 C16 107.6(2) . . ?
C15 C16 H20 109.5 . . ?
C15 C16 H21 109.5 . . ?
H20 C16 H21 109.5 . . ?
C15 C16 H22 109.5 . . ?
H20 C16 H22 109.5 . . ?
H21 C16 H22 109.5 . . ?
C15 C17 H23 109.5 . . ?
C15 C17 H24 109.5 . . ?
H23 C17 H24 109.5 . . ?
C15 C17 H25 109.5 . . ?
H23 C17 H25 109.5 . . ?
H24 C17 H25 109.5 . . ?
O2 C18 C23 116.4(2) . . ?
O2 C18 C19 119.9(2) . . ?
C23 C18 C19 123.7(3) . . ?
C20 C19 C18 117.2(3) . . ?
C20 C19 C15 124.0(3) . . ?
C18 C19 C15 118.6(2) . . ?
C21 C20 C19 121.0(3) . . ?
C21 C20 H26 119.5 . . ?
C19 C20 H26 119.5 . . ?
C20 C21 C22 120.0(3) . . ?
C20 C21 H27 120.0 . . ?
C22 C21 H27 120.0 . . ?
C21 C22 C23 121.4(3) . . ?
C21 C22 H28 119.3 . . ?
C23 C22 H28 119.3 . . ?
C22 C23 C18 116.4(3) . . ?
C22 C23 Si2 119.1(2) . . ?
C18 C23 Si2 124.2(2) . . ?
Si2 C24 H29 109.5 . . ?
Si2 C24 H30 109.5 . . ?
H29 C24 H30 109.5 . . ?
Si2 C24 H31 109.5 . . ?
H29 C24 H31 109.5 . . ?
H30 C24 H31 109.5 . . ?
Si2 C25 H32 109.5 . . ?
Si2 C25 H33 109.5 . . ?
H32 C25 H33 109.5 . . ?
Si2 C25 H34 109.5 . . ?
H32 C25 H34 109.5 . . ?
H33 C25 H34 109.5 . . ?
C27 C26 C30 107.7(3) . . ?
C27 C26 C31 127.4(3) . . ?
C30 C26 C31 124.3(3) . . ?
C27 C26 Mo1 73.50(15) . . ?
C30 C26 Mo1 72.75(16) . . ?
C31 C26 Mo1 126.2(2) . . ?
C28 C27 C26 108.0(2) . . ?
C28 C27 C32 125.2(3) . . ?
C26 C27 C32 126.6(3) . . ?
C28 C27 Mo1 74.18(15) . . ?
C26 C27 Mo1 70.50(14) . . ?
C32 C27 Mo1 124.61(19) . . ?
C27 C28 C29 107.9(2) . . ?
C27 C28 C33 125.3(3) . . ?
C29 C28 C33 126.6(3) . . ?
C27 C28 Mo1 70.80(14) . . ?
C29 C28 Mo1 72.30(15) . . ?
C33 C28 Mo1 126.5(2) . . ?
C30 C29 C28 108.7(3) . . ?
C30 C29 C34 125.9(3) . . ?
C28 C29 C34 125.4(3) . . ?
C30 C29 Mo1 70.36(17) . . ?
C28 C29 Mo1 72.76(16) . . ?
C34 C29 Mo1 124.9(2) . . ?
C29 C30 C26 107.7(3) . . ?
C29 C30 C35 127.9(3) . . ?
C26 C30 C35 124.0(3) . . ?
C29 C30 Mo1 74.59(18) . . ?
C26 C30 Mo1 71.02(16) . . ?
C35 C30 Mo1 125.8(2) . . ?
C26 C31 H35 109.5 . . ?
C26 C31 H36 109.5 . . ?
H35 C31 H36 109.5 . . ?
C26 C31 H37 109.5 . . ?
H35 C31 H37 109.5 . . ?
H36 C31 H37 109.5 . . ?
C27 C32 H38 109.5 . . ?
C27 C32 H39 109.5 . . ?
H38 C32 H39 109.5 . . ?
C27 C32 H40 109.5 . . ?
H38 C32 H40 109.5 . . ?
H39 C32 H40 109.5 . . ?
C28 C33 H41 109.5 . . ?
C28 C33 H42 109.5 . . ?
H41 C33 H42 109.5 . . ?
C28 C33 H43 109.5 . . ?
H41 C33 H43 109.5 . . ?
H42 C33 H43 109.5 . . ?
C29 C34 H44 109.5 . . ?
C29 C34 H45 109.5 . . ?
H44 C34 H45 109.5 . . ?
C29 C34 H46 109.5 . . ?
H44 C34 H46 109.5 . . ?
H45 C34 H46 109.5 . . ?
C30 C35 H47 109.5 . . ?
C30 C35 H48 109.5 . . ?
H47 C35 H48 109.5 . . ?
C30 C35 H49 109.5 . . ?
H47 C35 H49 109.5 . . ?
H48 C35 H49 109.5 . . ?

loop_
_geom_bond_atom_site_label_1
_geom_bond_atom_site_label_2
_geom_bond_distance
_geom_bond_site_symmetry_2
_geom_bond_publ_flag
Mo1 C1 1.917(3) . ?
Mo1 C2 2.073(3) . ?
Mo1 N1 2.236(2) . ?
Mo1 C26 2.304(3) . ?
Mo1 C30 2.327(3) . ?
Mo1 C27 2.343(2) . ?
Mo1 C29 2.382(3) . ?
Mo1 C28 2.387(3) . ?
Mo1 Si2 2.6659(7) . ?
Mo1 H1 1.71(4) . ?
Si1 N1 1.747(2) . ?
Si1 C7 1.861(3) . ?
Si1 C8 1.865(3) . ?
Si1 C9 1.870(3) . ?
Si2 C24 1.887(3) . ?
Si2 C25 1.892(3) . ?
Si2 C23 1.897(3) . ?
Si2 H1 1.68(4) . ?
O1 C1 1.170(3) . ?
O2 C14 1.385(3) . ?
O2 C18 1.394(3) . ?
N1 C2 1.262(4) . ?
C2 C3 1.509(4) . ?
C3 C4 1.523(4) . ?
C3 C6 1.524(4) . ?
C3 C5 1.545(4) . ?
C4 H2 0.9800 . ?
C4 H3 0.9800 . ?
C4 H4 0.9800 . ?
C5 H5 0.9800 . ?
C5 H6 0.9800 . ?
C5 H7 0.9800 . ?
C6 H8 0.9800 . ?
C6 H9 0.9800 . ?
C6 H10 0.9800 . ?
C7 H11 0.9800 . ?
C7 H12 0.9800 . ?
C7 H13 0.9800 . ?
C8 H14 0.9800 . ?
C8 H15 0.9800 . ?
C8 H16 0.9800 . ?
C9 C10 1.395(4) . ?
C9 C14 1.407(4) . ?
C10 C11 1.390(4) . ?
C10 H17 0.9500 . ?
C11 C12 1.384(4) . ?
C11 H18 0.9500 . ?
C12 C13 1.396(4) . ?
C12 H19 0.9500 . ?
C13 C14 1.392(4) . ?
C13 C15 1.520(4) . ?
C15 C17 1.520(4) . ?
C15 C19 1.528(4) . ?
C15 C16 1.547(4) . ?
C16 H20 0.9800 . ?
C16 H21 0.9800 . ?
C16 H22 0.9800 . ?
C17 H23 0.9800 . ?
C17 H24 0.9800 . ?
C17 H25 0.9800 . ?
C18 C23 1.397(4) . ?
C18 C19 1.400(4) . ?
C19 C20 1.389(4) . ?
C20 C21 1.386(4) . ?
C20 H26 0.9500 . ?
C21 C22 1.395(4) . ?
C21 H27 0.9500 . ?
C22 C23 1.397(4) . ?
C22 H28 0.9500 . ?
C24 H29 0.9800 . ?
C24 H30 0.9800 . ?
C24 H31 0.9800 . ?
C25 H32 0.9800 . ?
C25 H33 0.9800 . ?
C25 H34 0.9800 . ?
C26 C27 1.437(4) . ?
C26 C30 1.440(4) . ?
C26 C31 1.505(4) . ?
C27 C28 1.424(4) . ?
C27 C32 1.506(4) . ?
C28 C29 1.432(4) . ?
C28 C33 1.495(4) . ?
C29 C30 1.419(4) . ?
C29 C34 1.501(4) . ?
C30 C35 1.500(4) . ?
C31 H35 0.9800 . ?
C31 H36 0.9800 . ?
C31 H37 0.9800 . ?
C32 H38 0.9800 . ?
C32 H39 0.9800 . ?
C32 H40 0.9800 . ?
C33 H41 0.9800 . ?
C33 H42 0.9800 . ?
C33 H43 0.9800 . ?
C34 H44 0.9800 . ?
C34 H45 0.9800 . ?
C34 H46 0.9800 . ?
C35 H47 0.9800 . ?
C35 H48 0.9800 . ?
C35 H49 0.9800 . ?

loop_
_geom_torsion_atom_site_label_1
_geom_torsion_atom_site_label_2
_geom_torsion_atom_site_label_3
_geom_torsion_atom_site_label_4
_geom_torsion
_geom_torsion_site_symmetry_1
_geom_torsion_site_symmetry_2
_geom_torsion_site_symmetry_3
_geom_torsion_site_symmetry_4
_geom_torsion_publ_flag
C1 Mo1 Si2 C24 -65.58(14) . . . . ?
C2 Mo1 Si2 C24 -144.54(13) . . . . ?
N1 Mo1 Si2 C24 -176.26(12) . . . . ?
C26 Mo1 Si2 C24 -3.56(16) . . . . ?
C30 Mo1 Si2 C24 18.40(13) . . . . ?
C27 Mo1 Si2 C24 62.5(3) . . . . ?
C29 Mo1 Si2 C24 54.70(13) . . . . ?
C28 Mo1 Si2 C24 82.70(14) . . . . ?
C1 Mo1 Si2 C25 176.26(16) . . . . ?
C2 Mo1 Si2 C25 97.30(14) . . . . ?
N1 Mo1 Si2 C25 65.57(13) . . . . ?
C26 Mo1 Si2 C25 -121.73(17) . . . . ?
C30 Mo1 Si2 C25 -99.77(14) . . . . ?
C27 Mo1 Si2 C25 -55.6(3) . . . . ?
C29 Mo1 Si2 C25 -63.46(14) . . . . ?
C28 Mo1 Si2 C25 -35.46(15) . . . . ?
C1 Mo1 Si2 C23 53.48(14) . . . . ?
C2 Mo1 Si2 C23 -25.48(13) . . . . ?
N1 Mo1 Si2 C23 -57.20(12) . . . . ?
C26 Mo1 Si2 C23 115.50(15) . . . . ?
C30 Mo1 Si2 C23 137.46(13) . . . . ?
C27 Mo1 Si2 C23 -178.4(3) . . . . ?
C29 Mo1 Si2 C23 173.76(13) . . . . ?
C28 Mo1 Si2 C23 -158.24(13) . . . . ?
C7 Si1 N1 C2 -169.3(4) . . . . ?
C8 Si1 N1 C2 73.3(4) . . . . ?
C9 Si1 N1 C2 -46.7(4) . . . . ?
C7 Si1 N1 Mo1 -2.3(3) . . . . ?
C8 Si1 N1 Mo1 -119.7(2) . . . . ?
C9 Si1 N1 Mo1 120.3(2) . . . . ?
C1 Mo1 N1 C2 50.39(19) . . . . ?
C26 Mo1 N1 C2 -58.5(2) . . . . ?
C30 Mo1 N1 C2 -96.2(2) . . . . ?
C27 Mo1 N1 C2 -79.18(17) . . . . ?
C29 Mo1 N1 C2 -133.07(17) . . . . ?
C28 Mo1 N1 C2 -114.34(17) . . . . ?
Si2 Mo1 N1 C2 115.80(16) . . . . ?
C1 Mo1 N1 Si1 -122.1(2) . . . . ?
C2 Mo1 N1 Si1 -172.5(3) . . . . ?
C26 Mo1 N1 Si1 129.1(2) . . . . ?
C30 Mo1 N1 Si1 91.3(3) . . . . ?
C27 Mo1 N1 Si1 108.3(2) . . . . ?
C29 Mo1 N1 Si1 54.4(3) . . . . ?
C28 Mo1 N1 Si1 73.2(2) . . . . ?
Si2 Mo1 N1 Si1 -56.7(2) . . . . ?
Si1 N1 C2 C3 1.8(6) . . . . ?
Mo1 N1 C2 C3 -170.1(3) . . . . ?
Si1 N1 C2 Mo1 171.9(4) . . . . ?
C1 Mo1 C2 N1 -133.83(17) . . . . ?
C26 Mo1 C2 N1 134.12(17) . . . . ?
C30 Mo1 C2 N1 135.26(18) . . . . ?
C27 Mo1 C2 N1 101.59(17) . . . . ?
C29 Mo1 C2 N1 77.5(2) . . . . ?
C28 Mo1 C2 N1 72.52(18) . . . . ?
Si2 Mo1 C2 N1 -70.52(16) . . . . ?
C1 Mo1 C2 C3 32.5(4) . . . . ?
N1 Mo1 C2 C3 166.3(5) . . . . ?
C26 Mo1 C2 C3 -59.6(4) . . . . ?
C30 Mo1 C2 C3 -58.5(4) . . . . ?
C27 Mo1 C2 C3 -92.1(4) . . . . ?
C29 Mo1 C2 C3 -116.2(3) . . . . ?
C28 Mo1 C2 C3 -121.2(3) . . . . ?
Si2 Mo1 C2 C3 95.8(3) . . . . ?
N1 C2 C3 C4 -164.5(3) . . . . ?
Mo1 C2 C3 C4 33.7(5) . . . . ?
N1 C2 C3 C6 -40.8(4) . . . . ?
Mo1 C2 C3 C6 157.4(3) . . . . ?
N1 C2 C3 C5 77.8(4) . . . . ?
Mo1 C2 C3 C5 -84.0(4) . . . . ?
N1 Si1 C9 C10 120.5(3) . . . . ?
C7 Si1 C9 C10 -120.2(3) . . . . ?
C8 Si1 C9 C10 1.2(3) . . . . ?
N1 Si1 C9 C14 -56.4(3) . . . . ?
C7 Si1 C9 C14 62.9(3) . . . . ?
C8 Si1 C9 C14 -175.7(2) . . . . ?
C14 C9 C10 C11 1.0(4) . . . . ?
Si1 C9 C10 C11 -176.1(2) . . . . ?
C9 C10 C11 C12 -0.9(5) . . . . ?
C10 C11 C12 C13 0.0(5) . . . . ?
C11 C12 C13 C14 0.9(4) . . . . ?
C11 C12 C13 C15 -175.6(3) . . . . ?
C18 O2 C14 C13 -28.4(4) . . . . ?
C18 O2 C14 C9 150.3(2) . . . . ?
C12 C13 C14 O2 177.9(3) . . . . ?
C15 C13 C14 O2 -5.4(4) . . . . ?
C12 C13 C14 C9 -0.8(4) . . . . ?
C15 C13 C14 C9 175.9(3) . . . . ?
C10 C9 C14 O2 -178.9(2) . . . . ?
Si1 C9 C14 O2 -1.8(4) . . . . ?
C10 C9 C14 C13 -0.1(4) . . . . ?
Si1 C9 C14 C13 177.0(2) . . . . ?
C14 C13 C15 C17 160.5(3) . . . . ?
C12 C13 C15 C17 -23.1(4) . . . . ?
C14 C13 C15 C19 36.3(4) . . . . ?
C12 C13 C15 C19 -147.3(3) . . . . ?
C14 C13 C15 C16 -79.3(3) . . . . ?
C12 C13 C15 C16 97.2(3) . . . . ?
C14 O2 C18 C23 -154.7(2) . . . . ?
C14 O2 C18 C19 26.6(4) . . . . ?
O2 C18 C19 C20 -175.9(2) . . . . ?
C23 C18 C19 C20 5.5(4) . . . . ?
O2 C18 C19 C15 8.5(4) . . . . ?
C23 C18 C19 C15 -170.1(3) . . . . ?
C17 C15 C19 C20 23.1(4) . . . . ?
C13 C15 C19 C20 146.9(3) . . . . ?
C16 C15 C19 C20 -97.3(3) . . . . ?
C17 C15 C19 C18 -161.7(3) . . . . ?
C13 C15 C19 C18 -37.9(3) . . . . ?
C16 C15 C19 C18 78.0(3) . . . . ?
C18 C19 C20 C21 -1.8(4) . . . . ?
C15 C19 C20 C21 173.6(3) . . . . ?
C19 C20 C21 C22 -1.7(5) . . . . ?
C20 C21 C22 C23 1.8(4) . . . . ?
C21 C22 C23 C18 1.5(4) . . . . ?
C21 C22 C23 Si2 -173.1(2) . . . . ?
O2 C18 C23 C22 176.0(2) . . . . ?
C19 C18 C23 C22 -5.3(4) . . . . ?
O2 C18 C23 Si2 -9.7(3) . . . . ?
C19 C18 C23 Si2 169.0(2) . . . . ?
C24 Si2 C23 C22 9.9(3) . . . . ?
C25 Si2 C23 C22 117.5(2) . . . . ?
Mo1 Si2 C23 C22 -109.0(2) . . . . ?
C24 Si2 C23 C18 -164.3(2) . . . . ?
C25 Si2 C23 C18 -56.7(3) . . . . ?
Mo1 Si2 C23 C18 76.8(2) . . . . ?
C1 Mo1 C26 C27 -154.43(18) . . . . ?
C2 Mo1 C26 C27 -66.09(18) . . . . ?
N1 Mo1 C26 C27 -36.9(2) . . . . ?
C30 Mo1 C26 C27 115.1(2) . . . . ?
C29 Mo1 C26 C27 77.88(18) . . . . ?
C28 Mo1 C26 C27 36.89(16) . . . . ?
Si2 Mo1 C26 C27 152.06(14) . . . . ?
C1 Mo1 C26 C30 90.43(18) . . . . ?
C2 Mo1 C26 C30 178.77(17) . . . . ?
N1 Mo1 C26 C30 -151.99(16) . . . . ?
C27 Mo1 C26 C30 -115.1(2) . . . . ?
C29 Mo1 C26 C30 -37.26(17) . . . . ?
C28 Mo1 C26 C30 -78.25(18) . . . . ?
Si2 Mo1 C26 C30 36.9(2) . . . . ?
C1 Mo1 C26 C31 -29.8(3) . . . . ?
C2 Mo1 C26 C31 58.5(3) . . . . ?
N1 Mo1 C26 C31 87.8(3) . . . . ?
C30 Mo1 C26 C31 -120.2(4) . . . . ?
C27 Mo1 C26 C31 124.6(4) . . . . ?
C29 Mo1 C26 C31 -157.5(3) . . . . ?
C28 Mo1 C26 C31 161.5(3) . . . . ?
Si2 Mo1 C26 C31 -83.3(3) . . . . ?
C30 C26 C27 C28 0.0(3) . . . . ?
C31 C26 C27 C28 171.5(3) . . . . ?
Mo1 C26 C27 C28 -65.22(18) . . . . ?
C30 C26 C27 C32 -175.6(3) . . . . ?
C31 C26 C27 C32 -4.1(5) . . . . ?
Mo1 C26 C27 C32 119.2(3) . . . . ?
C30 C26 C27 Mo1 65.19(19) . . . . ?
C31 C26 C27 Mo1 -123.3(3) . . . . ?
C1 Mo1 C27 C28 147.70(18) . . . . ?
C2 Mo1 C27 C28 -126.42(18) . . . . ?
N1 Mo1 C27 C28 -93.29(17) . . . . ?
C26 Mo1 C27 C28 116.2(2) . . . . ?
C30 Mo1 C27 C28 77.87(18) . . . . ?
C29 Mo1 C27 C28 36.79(17) . . . . ?
Si2 Mo1 C27 C28 27.9(3) . . . . ?
C1 Mo1 C27 C26 31.5(2) . . . . ?
C2 Mo1 C27 C26 117.40(18) . . . . ?
N1 Mo1 C27 C26 150.53(17) . . . . ?
C30 Mo1 C27 C26 -38.31(17) . . . . ?
C29 Mo1 C27 C26 -79.38(18) . . . . ?
C28 Mo1 C27 C26 -116.2(2) . . . . ?
Si2 Mo1 C27 C26 -88.3(3) . . . . ?
C1 Mo1 C27 C32 -90.1(3) . . . . ?
C2 Mo1 C27 C32 -4.2(3) . . . . ?
N1 Mo1 C27 C32 28.9(3) . . . . ?
C26 Mo1 C27 C32 -121.6(3) . . . . ?
C30 Mo1 C27 C32 -159.9(3) . . . . ?
C29 Mo1 C27 C32 159.0(3) . . . . ?
C28 Mo1 C27 C32 122.2(3) . . . . ?
Si2 Mo1 C27 C32 150.1(2) . . . . ?
C26 C27 C28 C29 -0.4(3) . . . . ?
C32 C27 C28 C29 175.3(2) . . . . ?
Mo1 C27 C28 C29 -63.20(19) . . . . ?
C26 C27 C28 C33 -175.5(3) . . . . ?
C32 C27 C28 C33 0.2(4) . . . . ?
Mo1 C27 C28 C33 121.7(3) . . . . ?
C26 C27 C28 Mo1 62.81(17) . . . . ?
C32 C27 C28 Mo1 -121.5(3) . . . . ?
C1 Mo1 C28 C27 -60.8(3) . . . . ?
C2 Mo1 C28 C27 57.78(19) . . . . ?
N1 Mo1 C28 C27 90.00(17) . . . . ?
C26 Mo1 C28 C27 -37.94(16) . . . . ?
C30 Mo1 C28 C27 -80.50(18) . . . . ?
C29 Mo1 C28 C27 -116.9(2) . . . . ?
Si2 Mo1 C28 C27 -169.56(14) . . . . ?
C1 Mo1 C28 C29 56.1(3) . . . . ?
C2 Mo1 C28 C29 174.70(17) . . . . ?
N1 Mo1 C28 C29 -153.08(17) . . . . ?
C26 Mo1 C28 C29 78.98(18) . . . . ?
C30 Mo1 C28 C29 36.42(16) . . . . ?
C27 Mo1 C28 C29 116.9(2) . . . . ?
Si2 Mo1 C28 C29 -52.64(19) . . . . ?
C1 Mo1 C28 C33 179.0(3) . . . . ?
C2 Mo1 C28 C33 -62.5(3) . . . . ?
N1 Mo1 C28 C33 -30.2(3) . . . . ?
C26 Mo1 C28 C33 -158.2(3) . . . . ?
C30 Mo1 C28 C33 159.3(3) . . . . ?
C27 Mo1 C28 C33 -120.2(4) . . . . ?
C29 Mo1 C28 C33 122.8(4) . . . . ?
Si2 Mo1 C28 C33 70.2(3) . . . . ?
C27 C28 C29 C30 0.7(3) . . . . ?
C33 C28 C29 C30 175.7(3) . . . . ?
Mo1 C28 C29 C30 -61.6(2) . . . . ?
C27 C28 C29 C34 -176.9(3) . . . . ?
C33 C28 C29 C34 -1.8(5) . . . . ?
Mo1 C28 C29 C34 120.9(3) . . . . ?
C27 C28 C29 Mo1 62.23(18) . . . . ?
C33 C28 C29 Mo1 -122.7(3) . . . . ?
C1 Mo1 C29 C30 -32.2(2) . . . . ?
C2 Mo1 C29 C30 109.5(2) . . . . ?
N1 Mo1 C29 C30 151.71(16) . . . . ?
C26 Mo1 C29 C30 38.54(17) . . . . ?
C27 Mo1 C29 C30 80.92(19) . . . . ?
C28 Mo1 C29 C30 117.8(3) . . . . ?
Si2 Mo1 C29 C30 -101.83(17) . . . . ?
C1 Mo1 C29 C28 -149.95(17) . . . . ?
C2 Mo1 C29 C28 -8.3(3) . . . . ?
N1 Mo1 C29 C28 33.9(2) . . . . ?
C26 Mo1 C29 C28 -79.26(18) . . . . ?
C30 Mo1 C29 C28 -117.8(3) . . . . ?
C27 Mo1 C29 C28 -36.88(16) . . . . ?
Si2 Mo1 C29 C28 140.37(16) . . . . ?
C1 Mo1 C29 C34 88.5(3) . . . . ?
C2 Mo1 C29 C34 -129.9(3) . . . . ?
N1 Mo1 C29 C34 -87.6(3) . . . . ?
C26 Mo1 C29 C34 159.2(3) . . . . ?
C30 Mo1 C29 C34 120.7(3) . . . . ?
C27 Mo1 C29 C34 -158.4(3) . . . . ?
C28 Mo1 C29 C34 -121.5(3) . . . . ?
Si2 Mo1 C29 C34 18.8(3) . . . . ?
C28 C29 C30 C26 -0.7(3) . . . . ?
C34 C29 C30 C26 176.8(3) . . . . ?
Mo1 C29 C30 C26 -63.76(19) . . . . ?
C28 C29 C30 C35 -173.2(3) . . . . ?
C34 C29 C30 C35 4.3(5) . . . . ?
Mo1 C29 C30 C35 123.7(3) . . . . ?
C28 C29 C30 Mo1 63.1(2) . . . . ?
C34 C29 C30 Mo1 -119.4(3) . . . . ?
C27 C26 C30 C29 0.4(3) . . . . ?
C31 C26 C30 C29 -171.4(3) . . . . ?
Mo1 C26 C30 C29 66.1(2) . . . . ?
C27 C26 C30 C35 173.4(3) . . . . ?
C31 C26 C30 C35 1.5(5) . . . . ?
Mo1 C26 C30 C35 -120.9(3) . . . . ?
C27 C26 C30 Mo1 -65.69(19) . . . . ?
C31 C26 C30 Mo1 122.5(3) . . . . ?
C1 Mo1 C30 C29 153.50(19) . . . . ?
C2 Mo1 C30 C29 -117.2(2) . . . . ?
N1 Mo1 C30 C29 -57.6(3) . . . . ?
C26 Mo1 C30 C29 -115.4(3) . . . . ?
C27 Mo1 C30 C29 -77.29(19) . . . . ?
C28 Mo1 C30 C29 -36.31(17) . . . . ?
Si2 Mo1 C30 C29 88.64(18) . . . . ?
C1 Mo1 C30 C26 -91.14(18) . . . . ?
C2 Mo1 C30 C26 -1.9(3) . . . . ?
N1 Mo1 C30 C26 57.8(3) . . . . ?
C27 Mo1 C30 C26 38.06(17) . . . . ?
C29 Mo1 C30 C26 115.4(3) . . . . ?
C28 Mo1 C30 C26 79.04(18) . . . . ?
Si2 Mo1 C30 C26 -156.00(15) . . . . ?
C1 Mo1 C30 C35 27.6(3) . . . . ?
C2 Mo1 C30 C35 116.8(3) . . . . ?
N1 Mo1 C30 C35 176.5(2) . . . . ?
C26 Mo1 C30 C35 118.7(3) . . . . ?
C27 Mo1 C30 C35 156.8(3) . . . . ?
C29 Mo1 C30 C35 -125.9(3) . . . . ?
C28 Mo1 C30 C35 -162.3(3) . . . . ?
Si2 Mo1 C30 C35 -37.3(3) . . . . ?
